data_1513279
loop_
_publ_author_name
'Tokoro, Yuichiro'
'Nagai, Atsushi'
'Kokado, Kenta'
'Chujo, Yoshiki'

_publ_section_title
;
 Synthesis of Organoboron Quinoline-8-thiolate and Quinoline-8-selenolate
 Complexes and Their Incorporation into the \p-Conjugated Polymer
 Main-Chain
;
_journal_issue 8
_journal_name_full Macromolecules
_journal_page_first 2988
_journal_paper_doi 10.1021/ma900008m
_journal_volume 42
_journal_year 2009
_chemical_formula_sum 'C21 H16 B N S'
_chemical_formula_weight 325.22
_chemical_name_systematic
; 
 ? 
;
_space_group_IT_number 61
_symmetry_cell_setting orthorhombic
_symmetry_space_group_name_Hall '-P 2ac 2ab'
_symmetry_space_group_name_H-M 'P b c a'
_atom_sites_solution_hydrogens geom
_atom_sites_solution_primary direct
_atom_sites_solution_secondary difmap
_audit_creation_method SHELXL-97
_cell_angle_alpha 90.00
_cell_angle_beta 90.00
_cell_angle_gamma 90.00
_cell_formula_units_Z 8
_cell_length_a 12.080(2)
_cell_length_b 15.806(4)
_cell_length_c 17.537(5)
_cell_measurement_temperature 93(2)
_cell_volume 3348.5(14)
_computing_cell_refinement PROCESS-AUTO
_computing_data_collection PROCESS-AUTO
_computing_data_reduction 'Yadokari-XG (Wakita, 2000)'
_computing_molecular_graphics 'Yadokari-XG (Wakita, 2000)'
_computing_publication_material 'Yadokari-XG (Wakita, 2000)'
_computing_structure_refinement 'SHELXL-97 (Sheldrick, 1997)'
_computing_structure_solution 'SHELXS-97 (Sheldrick, 1990)'
_diffrn_ambient_temperature 93(2)
_diffrn_measured_fraction_theta_full 0.999
_diffrn_measured_fraction_theta_max 0.999
_diffrn_radiation_monochromator graphite
_diffrn_radiation_source 'fine-focus sealed tube'
_diffrn_radiation_type MoK\a
_diffrn_radiation_wavelength 0.71075
_diffrn_reflns_av_R_equivalents 0.2224
_diffrn_reflns_av_sigmaI/netI 0.1606
_diffrn_reflns_limit_h_max 13
_diffrn_reflns_limit_h_min -15
_diffrn_reflns_limit_k_max 20
_diffrn_reflns_limit_k_min -20
_diffrn_reflns_limit_l_max 22
_diffrn_reflns_limit_l_min -22
_diffrn_reflns_number 30702
_diffrn_reflns_theta_full 27.48
_diffrn_reflns_theta_max 27.48
_diffrn_reflns_theta_min 3.15
_exptl_absorpt_coefficient_mu 0.193
_exptl_absorpt_correction_T_max 0.9809
_exptl_absorpt_correction_T_min 0.9095
_exptl_absorpt_correction_type multi-scan
_exptl_absorpt_process_details
;
    Higashi, T. (1995). Program for Absorption Correction.
    Rigaku Corporation, Tokyo, Japan.
;
_exptl_crystal_density_diffrn 1.290
_exptl_crystal_density_method 'not measured'
_exptl_crystal_F_000 1360
_exptl_crystal_size_max 0.50
_exptl_crystal_size_mid 0.10
_exptl_crystal_size_min 0.10
_refine_diff_density_max 0.608
_refine_diff_density_min -0.370
_refine_diff_density_rms 0.060
_refine_ls_extinction_method none
_refine_ls_goodness_of_fit_ref 1.036
_refine_ls_hydrogen_treatment constr
_refine_ls_matrix_type full
_refine_ls_number_parameters 218
_refine_ls_number_reflns 3837
_refine_ls_number_restraints 0
_refine_ls_restrained_S_all 1.036
_refine_ls_R_factor_all 0.2047
_refine_ls_R_factor_gt 0.0892
_refine_ls_shift/su_max 0.000
_refine_ls_shift/su_mean 0.000
_refine_ls_structure_factor_coef Fsqd
_refine_ls_weighting_details 'calc w=1/[\s^2^(Fo^2^)+(0.0494P)^2^+0.0000P] where P=(Fo^2^+2Fc^2^)/3'
_refine_ls_weighting_scheme calc
_refine_ls_wR_factor_gt 0.1214
_refine_ls_wR_factor_ref 0.1524
_reflns_number_gt 2047
_reflns_number_total 3837
_reflns_threshold_expression >2\s(I)
_cod_data_source_file ma900008msup2.cif
_cod_data_source_block 5
_cod_original_cell_volume 3348.5(15)
_cod_original_sg_symbol_Hall -p_2ac_2ab
_cod_original_sg_symbol_H-M p_b_c_a
_cod_database_code 1513279

loop_
_symmetry_equiv_pos_as_xyz
'x, y, z'
'-x+1/2, -y, z+1/2'
'x+1/2, -y+1/2, -z'
'-x, y+1/2, -z+1/2'
'-x, -y, -z'
'x-1/2, y, -z-1/2'
'-x-1/2, y-1/2, z'
'x, -y-1/2, z-1/2'

loop_
_atom_site_label
_atom_site_type_symbol
_atom_site_fract_x
_atom_site_fract_y
_atom_site_fract_z
_atom_site_U_iso_or_equiv
_atom_site_adp_type
_atom_site_occupancy
_atom_site_symmetry_multiplicity
_atom_site_calc_flag
_atom_site_refinement_flags
S1 S 0.25976(8) 0.07473(7) 0.34962(6) 0.0306(3) Uani 1 1 d .
N1 N 0.4784(2) 0.10987(19) 0.32552(16) 0.0158(7) Uani 1 1 d .
C2 C 0.4286(3) 0.1825(2) 0.3501(2) 0.0198(8) Uani 1 1 d .
C11 C 0.3841(3) 0.0250(2) 0.2147(2) 0.0159(8) Uani 1 1 d .
C17 C 0.4467(3) -0.0517(2) 0.3459(2) 0.0195(9) Uani 1 1 d .
C3 C 0.5872(3) 0.1084(2) 0.3161(2) 0.0219(9) Uani 1 1 d .
H1 H 0.6212 0.0577 0.2988 0.026 Uiso 1 1 calc R
C4 C 0.6050(3) 0.2520(3) 0.3535(2) 0.0281(10) Uani 1 1 d .
H2 H 0.6496 0.3005 0.3626 0.034 Uiso 1 1 calc R
C12 C 0.3036(3) -0.0294(2) 0.1850(2) 0.0216(9) Uani 1 1 d .
H3 H 0.2611 -0.0623 0.2196 0.026 Uiso 1 1 calc R
C13 C 0.4453(3) 0.0704(2) 0.1612(2) 0.0206(9) Uani 1 1 d .
H4 H 0.5009 0.1083 0.1785 0.025 Uiso 1 1 calc R
C5 C 0.3128(3) 0.1770(3) 0.3627(2) 0.0255(10) Uani 1 1 d .
C6 C 0.6535(3) 0.1786(3) 0.3307(2) 0.0259(10) Uani 1 1 d .
H5 H 0.7315 0.1753 0.3249 0.031 Uiso 1 1 calc R
C14 C 0.4275(3) 0.0620(3) 0.0834(2) 0.0296(10) Uani 1 1 d .
H6 H 0.4717 0.0932 0.0486 0.036 Uiso 1 1 calc R
B1 B 0.3999(3) 0.0319(3) 0.3055(3) 0.0198(10) Uani 1 1 d .
C18 C 0.5017(3) -0.1140(2) 0.3056(2) 0.0250(10) Uani 1 1 d .
H7 H 0.5070 -0.1089 0.2517 0.030 Uiso 1 1 calc R
C15 C 0.2830(3) -0.0374(2) 0.1077(2) 0.0246(10) Uani 1 1 d .
H8 H 0.2264 -0.0742 0.0900 0.029 Uiso 1 1 calc R
C7 C 0.4896(3) 0.2572(2) 0.3636(2) 0.0226(9) Uani 1 1 d .
C19 C 0.5495(3) -0.1837(3) 0.3408(3) 0.0326(10) Uani 1 1 d .
H9 H 0.5872 -0.2250 0.3112 0.039 Uiso 1 1 calc R
C8 C 0.4305(4) 0.3292(3) 0.3877(2) 0.0346(11) Uani 1 1 d .
H10 H 0.4681 0.3809 0.3974 0.042 Uiso 1 1 calc R
C9 C 0.2586(4) 0.2484(3) 0.3853(2) 0.0427(12) Uani 1 1 d .
H11 H 0.1808 0.2474 0.3931 0.051 Uiso 1 1 calc R
C16 C 0.3459(3) 0.0087(2) 0.0564(2) 0.0272(10) Uani 1 1 d .
H12 H 0.3331 0.0037 0.0031 0.033 Uiso 1 1 calc R
C10 C 0.3186(4) 0.3237(3) 0.3971(2) 0.0439(13) Uani 1 1 d .
H13 H 0.2793 0.3730 0.4122 0.053 Uiso 1 1 calc R
C20 C 0.4400(3) -0.0627(3) 0.4250(2) 0.0273(10) Uani 1 1 d .
H14 H 0.4024 -0.0217 0.4549 0.033 Uiso 1 1 calc R
C21 C 0.5422(4) -0.1928(3) 0.4183(3) 0.0372(12) Uani 1 1 d .
H15 H 0.5746 -0.2404 0.4427 0.045 Uiso 1 1 calc R
C22 C 0.4873(3) -0.1324(3) 0.4607(3) 0.0357(12) Uani 1 1 d .
H16 H 0.4819 -0.1384 0.5144 0.043 Uiso 1 1 calc R

loop_
_atom_site_aniso_label
_atom_site_aniso_U_11
_atom_site_aniso_U_22
_atom_site_aniso_U_33
_atom_site_aniso_U_23
_atom_site_aniso_U_13
_atom_site_aniso_U_12
S1 0.0215(5) 0.0475(7) 0.0228(5) -0.0056(6) 0.0027(5) -0.0054(5)
N1 0.0178(15) 0.0172(17) 0.0124(17) 0.0014(14) -0.0002(13) 0.0045(14)
C2 0.0217(19) 0.026(2) 0.012(2) 0.0020(19) -0.0016(16) 0.0034(18)
C11 0.0131(18) 0.014(2) 0.021(2) -0.0001(18) -0.0002(16) 0.0055(16)
C17 0.0200(19) 0.020(2) 0.018(2) 0.0019(18) -0.0053(17) -0.0118(16)
C3 0.027(2) 0.020(2) 0.019(2) 0.0030(18) 0.0027(17) 0.0036(19)
C4 0.038(2) 0.023(2) 0.023(2) -0.001(2) -0.001(2) -0.012(2)
C12 0.0205(19) 0.021(2) 0.023(2) 0.0039(19) -0.0054(17) 0.0035(18)
C13 0.0207(18) 0.021(2) 0.020(2) -0.0004(19) -0.0048(17) 0.0004(17)
C5 0.025(2) 0.041(3) 0.010(2) -0.003(2) -0.0027(16) 0.007(2)
C6 0.027(2) 0.022(2) 0.029(3) -0.001(2) 0.0045(18) -0.005(2)
C14 0.034(2) 0.033(3) 0.022(2) 0.006(2) 0.0037(18) 0.006(2)
B1 0.017(2) 0.020(2) 0.023(3) -0.005(2) 0.0025(19) -0.001(2)
C18 0.029(2) 0.024(2) 0.021(2) 0.001(2) -0.0059(17) 0.0013(19)
C15 0.023(2) 0.019(2) 0.032(3) -0.002(2) -0.0123(18) 0.0037(17)
C7 0.040(2) 0.016(2) 0.011(2) 0.0027(17) -0.0057(17) 0.0035(19)
C19 0.039(2) 0.022(2) 0.037(3) 0.000(2) -0.013(2) 0.001(2)
C8 0.058(3) 0.022(2) 0.024(3) -0.004(2) -0.007(2) 0.007(2)
C9 0.036(2) 0.057(3) 0.034(3) -0.012(3) -0.008(2) 0.021(3)
C16 0.035(2) 0.028(3) 0.018(2) 0.000(2) -0.0092(19) 0.008(2)
C10 0.063(3) 0.040(3) 0.029(3) -0.015(3) -0.010(2) 0.033(3)
C20 0.033(2) 0.024(2) 0.025(2) 0.005(2) -0.0048(18) -0.010(2)
C21 0.047(3) 0.022(3) 0.042(3) 0.018(2) -0.024(2) -0.012(2)
C22 0.051(3) 0.033(3) 0.023(3) 0.008(2) -0.011(2) -0.019(2)

loop_
_atom_type_symbol
_atom_type_description
_atom_type_scat_dispersion_real
_atom_type_scat_dispersion_imag
_atom_type_scat_source
C C 0.0033 0.0016 'International Tables Vol C Tables 4.2.6.8 and 6.1.1.4'
H H 0.0000 0.0000 'International Tables Vol C Tables 4.2.6.8 and 6.1.1.4'
B B 0.0013 0.0007 'International Tables Vol C Tables 4.2.6.8 and 6.1.1.4'
N N 0.0061 0.0033 'International Tables Vol C Tables 4.2.6.8 and 6.1.1.4'
S S 0.1246 0.1234 'International Tables Vol C Tables 4.2.6.8 and 6.1.1.4'

loop_
_geom_angle_atom_site_label_1
_geom_angle_atom_site_label_2
_geom_angle_atom_site_label_3
_geom_angle
C5 S1 B1 93.09(18)
C3 N1 C2 119.5(3)
C3 N1 B1 123.3(3)
C2 N1 B1 117.1(3)
N1 C2 C7 121.7(3)
N1 C2 C5 115.7(3)
C7 C2 C5 122.6(4)
C13 C11 C12 115.7(3)
C13 C11 B1 124.7(3)
C12 C11 B1 119.5(3)
C18 C17 C20 116.5(4)
C18 C17 B1 122.0(4)
C20 C17 B1 121.4(4)
N1 C3 C6 122.2(4)
C6 C4 C7 120.9(4)
C15 C12 C11 123.1(4)
C14 C13 C11 122.1(4)
C9 C5 C2 117.9(4)
C9 C5 S1 128.7(3)
C2 C5 S1 113.3(3)
C4 C6 C3 119.1(3)
C16 C14 C13 120.5(4)
N1 B1 C17 109.3(3)
N1 B1 C11 109.9(3)
C17 B1 C11 115.1(3)
N1 B1 S1 99.1(2)
C17 B1 S1 114.3(3)
C11 B1 S1 108.0(3)
C17 C18 C19 122.5(4)
C16 C15 C12 119.3(4)
C4 C7 C8 125.9(4)
C4 C7 C2 116.6(3)
C8 C7 C2 117.5(3)
C21 C19 C18 119.9(4)
C10 C8 C7 119.1(4)
C5 C9 C10 119.7(4)
C14 C16 C15 119.3(4)
C8 C10 C9 123.1(4)
C22 C20 C17 121.4(4)
C19 C21 C22 119.5(4)
C21 C22 C20 120.3(4)

loop_
_geom_bond_atom_site_label_1
_geom_bond_atom_site_label_2
_geom_bond_distance
S1 C5 1.754(4)
S1 B1 1.980(4)
N1 C3 1.325(4)
N1 C2 1.366(4)
N1 B1 1.594(5)
C2 C7 1.413(5)
C2 C5 1.418(5)
C11 C13 1.394(5)
C11 C12 1.398(5)
C11 B1 1.608(6)
C17 C18 1.383(5)
C17 C20 1.400(5)
C17 B1 1.602(6)
C3 C6 1.392(5)
C4 C6 1.360(5)
C4 C7 1.407(5)
C12 C15 1.385(5)
C13 C14 1.386(5)
C5 C9 1.364(5)
C14 C16 1.381(5)
C18 C19 1.389(5)
C15 C16 1.384(5)
C7 C8 1.409(5)
C19 C21 1.371(6)
C8 C10 1.365(6)
C9 C10 1.409(6)
C20 C22 1.389(5)
C21 C22 1.380(6)
